data_7720738
loop_
_publ_author_name
'Jordan, Emma J.'
'Greene, Bethan L.'
'English, Laura E.'
'Tait, Ellen M.'
'Davies, Paul W.'
'Jupp, Andrew R.'

_publ_section_title
;
 Gold(I) dimers with hemilabile azophosphine ligands in catalysis.
;
_journal_issue 15
_journal_name_full 'Dalton transactions (Cambridge, England : 2003)'
_journal_page_first 6008
_journal_page_last 6014
_journal_paper_doi 10.1039/d6dt00553e
_journal_volume 55
_journal_year 2026
_chemical_formula_moiety 'C30 H50 Au2 N4 O2 P2, 2(F6 Sb)'
_chemical_formula_sum 'C30 H50 Au2 F12 N4 O2 P2 Sb2'
_chemical_formula_weight 1426.11
_space_group_crystal_system monoclinic
_space_group_IT_number 14
_space_group_name_Hall '-P 2ybc'
_space_group_name_H-M_alt 'P 1 21/c 1'
_atom_sites_solution_hydrogens geom
_atom_sites_solution_primary dual
_audit_creation_date 2023-03-21
_audit_creation_method
;
Olex2 1.5
(compiled 2023.03.06 svn.rbb2c1857 for OlexSys, GUI svn.r6748)
;
_audit_update_record
;
2025-06-17 deposited with the CCDC.	2026-03-25 downloaded from the CCDC.
;
_cell_angle_alpha 90
_cell_angle_beta 112.161(5)
_cell_angle_gamma 90
_cell_formula_units_Z 2
_cell_length_a 12.4548(6)
_cell_length_b 12.6126(5)
_cell_length_c 14.7731(6)
_cell_measurement_reflns_used 6002
_cell_measurement_temperature 99.97(12)
_cell_measurement_theta_max 73.0130
_cell_measurement_theta_min 4.6800
_cell_volume 2149.23(18)
_computing_cell_refinement 'CrysAlisPro 1.171.42.73a (Rigaku OD, 2022)'
_computing_data_collection 'CrysAlisPro 1.171.42.73a (Rigaku OD, 2022)'
_computing_data_reduction 'CrysAlisPro 1.171.42.73a (Rigaku OD, 2022)'
_computing_molecular_graphics 'Olex2 1.5 (Dolomanov et al., 2009)'
_computing_publication_material 'Olex2 1.5 (Dolomanov et al., 2009)'
_computing_structure_refinement 'SHELXL 2018/3 (Sheldrick, 2015)'
_computing_structure_solution 'SHELXT 2014/5 (Sheldrick, 2014)'
_diffrn_ambient_environment N~2~
_diffrn_ambient_temperature 99.97(12)
_diffrn_detector 'CCD plate'
_diffrn_detector_area_resol_mean 10.3537
_diffrn_detector_type Atlas
_diffrn_measured_fraction_theta_full 1.000
_diffrn_measured_fraction_theta_max 0.976
_diffrn_measurement_details
;
List of Runs (angles in degrees, time in seconds):

  # Type    Start    End  Width  t~exp~   \w     \q     \k     \f   Frames
#--------------------------------------------------------------------------
  1  \w   -112.00 -15.00   1.00    1.68    --  -41.69 -57.00-120.00   97
  2  \w    -64.00  31.00   1.00    1.68    --  -41.69  38.00  60.00   95
  3  \w      6.00  81.00   1.00    1.68    --   41.69 -99.00 -90.00   75
  4  \w     27.00  95.00   1.00    1.68    --   41.69-125.00-180.00   68
  5  \w     33.00 112.00   1.00    6.71    --  102.88-125.00  60.00   79
  6  \w     33.00 130.00   1.00    6.71    --  102.88 -61.00  90.00   97
  7  \w     97.00 172.00   1.00    6.71    --  102.88 125.00-150.00   75
  8  \w     79.00 178.00   1.00    6.71    --  102.88  30.00-180.00   99
  9  \w    103.00 177.00   1.00    6.71    --  102.88  77.00-180.00   74
 10  \w     97.00 172.00   1.00    6.71    --  102.88 125.00-120.00   75
 11  \w     33.00 130.00   1.00    6.71    --  102.88 -61.00-120.00   97
;
_diffrn_measurement_device 'four-circle diffractometer'
_diffrn_measurement_device_type 'SuperNova, Dual, Cu at home/near, Atlas'
_diffrn_measurement_method '\w scans'
_diffrn_orient_matrix_type 'CrysAlisPro convention (1999,Acta A55,543-557)'
_diffrn_orient_matrix_UB_11 0.0826860000
_diffrn_orient_matrix_UB_12 -0.0783643000
_diffrn_orient_matrix_UB_13 -0.0208765000
_diffrn_orient_matrix_UB_21 0.1037510000
_diffrn_orient_matrix_UB_22 0.0716640000
_diffrn_orient_matrix_UB_23 0.0570433000
_diffrn_orient_matrix_UB_31 0.0157126000
_diffrn_orient_matrix_UB_32 -0.0603721000
_diffrn_orient_matrix_UB_33 0.0947941000
_diffrn_radiation_monochromator mirror
_diffrn_radiation_probe x-ray
_diffrn_radiation_type 'Cu K\a'
_diffrn_radiation_wavelength 1.54184
_diffrn_reflns_av_R_equivalents 0.0511
_diffrn_reflns_av_unetI/netI 0.0485
_diffrn_reflns_Laue_measured_fraction_full 1.000
_diffrn_reflns_Laue_measured_fraction_max 0.976
_diffrn_reflns_limit_h_max 15
_diffrn_reflns_limit_h_min -14
_diffrn_reflns_limit_k_max 14
_diffrn_reflns_limit_k_min -15
_diffrn_reflns_limit_l_max 18
_diffrn_reflns_limit_l_min -15
_diffrn_reflns_number 12151
_diffrn_reflns_point_group_measured_fraction_full 1.000
_diffrn_reflns_point_group_measured_fraction_max 0.976
_diffrn_reflns_theta_full 67.684
_diffrn_reflns_theta_max 73.106
_diffrn_reflns_theta_min 3.832
_diffrn_source 'micro-focus sealed X-ray tube'
_diffrn_source_type 'SuperNova (Cu) X-ray Source'
_exptl_absorpt_coefficient_mu 23.875
_exptl_absorpt_correction_T_max 1.000
_exptl_absorpt_correction_T_min 0.918
_exptl_absorpt_correction_type gaussian
_exptl_absorpt_process_details
;
CrysAlisPro 1.171.42.73a (Rigaku Oxford Diffraction, 2022)
Numerical absorption correction based on gaussian integration over
a multifaceted crystal model
Empirical absorption correction using spherical harmonics,
implemented in SCALE3 ABSPACK scaling algorithm.
;
_exptl_crystal_colour 'dark orange'
_exptl_crystal_colour_modifier dark
_exptl_crystal_colour_primary orange
_exptl_crystal_density_diffrn 2.204
_exptl_crystal_description block
_exptl_crystal_F_000 1344
_exptl_crystal_size_max 0.122
_exptl_crystal_size_mid 0.095
_exptl_crystal_size_min 0.039
_refine_diff_density_max 2.253
_refine_diff_density_min -1.469
_refine_diff_density_rms 0.203
_refine_ls_extinction_method none
_refine_ls_goodness_of_fit_ref 1.042
_refine_ls_hydrogen_treatment constr
_refine_ls_matrix_type full
_refine_ls_number_parameters 251
_refine_ls_number_reflns 4194
_refine_ls_number_restraints 0
_refine_ls_restrained_S_all 1.042
_refine_ls_R_factor_all 0.0438
_refine_ls_R_factor_gt 0.0356
_refine_ls_shift/su_max 0.001
_refine_ls_shift/su_mean 0.000
_refine_ls_structure_factor_coef Fsqd
_refine_ls_weighting_details 'w=1/[\s^2^(Fo^2^)+(0.0538P)^2^] where P=(Fo^2^+2Fc^2^)/3'
_refine_ls_weighting_scheme calc
_refine_ls_wR_factor_gt 0.0897
_refine_ls_wR_factor_ref 0.0958
_reflns_Friedel_coverage 0.000
_reflns_number_gt 3586
_reflns_number_total 4194
_reflns_threshold_expression 'I > 2\s(I)'
_cod_data_source_file d6dt00553e2.cif
_cod_data_source_block ET_ag_c
_cod_depositor_comments 'Adding full bibliography for 7720738--7720739.cif.'
_cod_original_cell_volume 2149.23(17)
_cod_database_code 7720738
_shelx_shelxl_version_number 2018/3
_chemical_oxdiff_formula 'C11 H10 N O'
_shelx_space_group_comment
;
The symmetry employed for this shelxl refinement is uniquely defined
by the following loop, which should always be used as a source of
symmetry information in preference to the above space-group names.
They are only intended as comments.
;
_shelx_estimated_absorpt_t_max 0.456
_shelx_estimated_absorpt_t_min 0.159
_olex2_refinement_description
;
1. Fixed Uiso
 At 1.2 times of:
  All C(H) groups
 At 1.5 times of:
  All C(H,H,H) groups
2.a Aromatic/amide H refined with riding coordinates:
 C10(H10), C11(H11), C13(H13), C14(H14)
2.b Idealised Me refined as rotating group:
 C2(H2A,H2B,H2C), C3(H3A,H3B,H3C), C4(H4A,H4B,H4C), C6(H6A,H6B,H6C), C7(H7A,
 H7B,H7C), C8(H8A,H8B,H8C), C15(H15A,H15B,H15C)
;
_olex2_submission_special_instructions 'No special instructions were received'
_oxdiff_exptl_absorpt_empirical_details
;
Empirical correction (ABSPACK) includes:
- Absorption correction using spherical harmonics
- Frame scaling
;
_oxdiff_exptl_absorpt_empirical_full_max 2.483
_oxdiff_exptl_absorpt_empirical_full_min 0.596

loop_
_space_group_symop_operation_xyz
'x, y, z'
'-x, y+1/2, -z+1/2'
'-x, -y, -z'
'x, -y-1/2, z-1/2'

loop_
_atom_site_label
_atom_site_type_symbol
_atom_site_fract_x
_atom_site_fract_y
_atom_site_fract_z
_atom_site_U_iso_or_equiv
_atom_site_adp_type
_atom_site_occupancy
_atom_site_site_symmetry_order
_atom_site_calc_flag
_atom_site_refinement_flags_posn
_atom_site_refinement_flags_adp
_atom_site_refinement_flags_occupancy
_atom_site_disorder_assembly
_atom_site_disorder_group
Au1 Au 0.04859(2) 0.55387(2) 0.44274(2) 0.01736(10) Uani 1 1 d . . . . .
C1 C 0.1708(6) 0.2707(5) 0.6528(5) 0.0250(13) Uani 1 1 d . . . . .
C2 C 0.1473(6) 0.2485(6) 0.5450(5) 0.0305(15) Uani 1 1 d . . . . .
H2A H 0.069749 0.274132 0.504392 0.046 Uiso 1 1 calc R U . . .
H2B H 0.151979 0.172083 0.535217 0.046 Uiso 1 1 calc R U . . .
H2C H 0.205288 0.285272 0.526408 0.046 Uiso 1 1 calc R U . . .
C3 C 0.2934(7) 0.2431(6) 0.7177(5) 0.0376(18) Uani 1 1 d . . . . .
H3A H 0.347164 0.290903 0.703616 0.056 Uiso 1 1 calc R U . . .
H3B H 0.309902 0.169717 0.705325 0.056 Uiso 1 1 calc R U . . .
H3C H 0.302889 0.250717 0.786297 0.056 Uiso 1 1 calc R U . . .
C4 C 0.0834(9) 0.2055(7) 0.6814(8) 0.046(2) Uani 1 1 d . . . . .
H4A H 0.094638 0.220704 0.749409 0.069 Uiso 1 1 calc R U . . .
H4B H 0.095904 0.129730 0.674305 0.069 Uiso 1 1 calc R U . . .
H4C H 0.004251 0.224670 0.638550 0.069 Uiso 1 1 calc R U . . .
C5 C 0.1751(6) 0.4772(6) 0.7776(5) 0.0239(13) Uani 1 1 d . . . . .
C6 C 0.3030(8) 0.4653(8) 0.8421(6) 0.055(3) Uani 1 1 d . . . . .
H6A H 0.322918 0.389884 0.851471 0.082 Uiso 1 1 calc R U . . .
H6B H 0.317946 0.498601 0.905609 0.082 Uiso 1 1 calc R U . . .
H6C H 0.350276 0.499863 0.810550 0.082 Uiso 1 1 calc R U . . .
C7 C 0.0970(12) 0.4327(9) 0.8266(7) 0.066(4) Uani 1 1 d . . . . .
H7A H 0.016772 0.430414 0.779295 0.099 Uiso 1 1 calc R U . . .
H7B H 0.101399 0.478266 0.881704 0.099 Uiso 1 1 calc R U . . .
H7C H 0.122401 0.360951 0.850514 0.099 Uiso 1 1 calc R U . . .
C8 C 0.1501(7) 0.5958(6) 0.7567(6) 0.0355(17) Uani 1 1 d . . . . .
H8A H 0.191786 0.621749 0.716590 0.053 Uiso 1 1 calc R U . . .
H8B H 0.175788 0.634927 0.818518 0.053 Uiso 1 1 calc R U . . .
H8C H 0.066596 0.606339 0.721579 0.053 Uiso 1 1 calc R U . . .
C9 C 0.3130(5) 0.5647(5) 0.5267(5) 0.0187(12) Uani 1 1 d . . . . .
C10 C 0.4294(6) 0.5513(5) 0.5915(4) 0.0183(12) Uani 1 1 d . . . . .
H10 H 0.446949 0.504300 0.645494 0.022 Uiso 1 1 calc R U . . .
C11 C 0.5167(5) 0.6051(5) 0.5773(4) 0.0182(12) Uani 1 1 d . . . . .
H11 H 0.595022 0.593902 0.619673 0.022 Uiso 1 1 calc R U . . .
C12 C 0.4898(6) 0.6773(5) 0.4993(5) 0.0224(13) Uani 1 1 d . . . . .
C13 C 0.3768(6) 0.6870(5) 0.4310(5) 0.0229(13) Uani 1 1 d . . . . .
H13 H 0.359772 0.731797 0.375670 0.027 Uiso 1 1 calc R U . . .
C14 C 0.2901(5) 0.6297(5) 0.4458(5) 0.0228(13) Uani 1 1 d . . . . .
H14 H 0.212859 0.635073 0.399306 0.027 Uiso 1 1 calc R U . . .
C15 C 0.5507(6) 0.8249(6) 0.4307(5) 0.0280(14) Uani 1 1 d . . . . .
H15A H 0.521316 0.801242 0.362476 0.042 Uiso 1 1 calc R U . . .
H15B H 0.620568 0.867868 0.443978 0.042 Uiso 1 1 calc R U . . .
H15C H 0.491335 0.867538 0.442290 0.042 Uiso 1 1 calc R U . . .
N1 N 0.2438(4) 0.4680(4) 0.6217(4) 0.0196(10) Uani 1 1 d . . . . .
N2 N 0.2193(4) 0.5213(4) 0.5430(4) 0.0174(10) Uani 1 1 d . . . . .
O1 O 0.5785(4) 0.7337(4) 0.4946(3) 0.0247(9) Uani 1 1 d . . . . .
P1 P 0.13635(13) 0.41395(12) 0.65627(10) 0.0172(3) Uani 1 1 d . . . . .
F1 F 0.1634(4) 0.7743(4) 0.5433(4) 0.0496(13) Uani 1 1 d . . . . .
F2 F 0.3614(6) 0.9652(5) 0.7240(4) 0.0592(15) Uani 1 1 d . . . . .
F3 F 0.3493(7) 0.8862(5) 0.5552(4) 0.0637(17) Uani 1 1 d . . . . .
F4 F 0.1767(4) 0.8540(4) 0.7123(3) 0.0425(11) Uani 1 1 d . . . . .
F5 F 0.3568(4) 0.7578(4) 0.6989(3) 0.0433(11) Uani 1 1 d . . . . .
F6 F 0.1678(7) 0.9824(5) 0.5684(4) 0.072(2) Uani 1 1 d . . . . .
Sb1 Sb 0.26272(4) 0.87022(3) 0.63334(3) 0.02618(13) Uani 1 1 d . . . . .

loop_
_atom_site_aniso_label
_atom_site_aniso_U_11
_atom_site_aniso_U_22
_atom_site_aniso_U_33
_atom_site_aniso_U_23
_atom_site_aniso_U_13
_atom_site_aniso_U_12
Au1 0.01580(14) 0.01797(15) 0.01787(14) 0.00283(8) 0.00584(10) -0.00046(8)
C1 0.030(3) 0.018(3) 0.028(3) 0.003(3) 0.011(3) -0.001(3)
C2 0.032(4) 0.022(4) 0.031(3) -0.004(3) 0.004(3) 0.001(3)
C3 0.047(4) 0.027(4) 0.027(3) -0.001(3) 0.001(3) 0.016(3)
C4 0.061(5) 0.021(4) 0.074(6) 0.006(4) 0.046(5) 0.002(4)
C5 0.022(3) 0.031(4) 0.019(3) -0.003(3) 0.008(2) -0.004(3)
C6 0.048(5) 0.053(6) 0.037(4) -0.025(4) -0.014(4) 0.015(4)
C7 0.119(10) 0.059(6) 0.044(5) -0.022(5) 0.058(6) -0.054(7)
C8 0.040(4) 0.025(4) 0.044(4) -0.010(3) 0.018(3) 0.003(3)
C9 0.017(3) 0.015(3) 0.022(3) -0.005(2) 0.006(2) -0.003(2)
C10 0.023(3) 0.015(3) 0.018(3) -0.005(2) 0.009(2) -0.001(2)
C11 0.020(3) 0.012(3) 0.026(3) -0.003(2) 0.012(2) 0.005(2)
C12 0.026(3) 0.018(3) 0.030(3) -0.007(2) 0.018(3) -0.005(2)
C13 0.022(3) 0.022(3) 0.025(3) 0.002(2) 0.010(3) 0.001(2)
C14 0.017(3) 0.024(3) 0.026(3) 0.002(2) 0.007(2) 0.002(2)
C15 0.024(3) 0.026(4) 0.037(4) 0.007(3) 0.015(3) -0.003(3)
N1 0.015(2) 0.019(3) 0.021(2) 0.005(2) 0.004(2) 0.0000(19)
N2 0.018(2) 0.017(2) 0.016(2) -0.0001(19) 0.0046(19) 0.0007(19)
O1 0.022(2) 0.021(2) 0.031(2) 0.0013(19) 0.0111(19) -0.0048(18)
P1 0.0169(7) 0.0162(7) 0.0172(7) 0.0030(5) 0.0050(5) -0.0001(5)
F1 0.039(3) 0.048(3) 0.049(3) -0.027(2) 0.002(2) 0.001(2)
F2 0.072(4) 0.047(3) 0.050(3) -0.029(3) 0.014(3) -0.022(3)
F3 0.104(5) 0.054(4) 0.053(3) -0.004(3) 0.052(3) -0.019(3)
F4 0.043(3) 0.048(3) 0.045(3) -0.002(2) 0.025(2) 0.013(2)
F5 0.045(3) 0.044(3) 0.041(2) 0.008(2) 0.017(2) 0.022(2)
F6 0.124(6) 0.032(3) 0.045(3) 0.011(2) 0.016(3) 0.039(3)
Sb1 0.0377(3) 0.0173(2) 0.0216(2) -0.00216(15) 0.00902(18) -0.00027(17)

loop_
_atom_type_symbol
_atom_type_description
_atom_type_scat_dispersion_real
_atom_type_scat_dispersion_imag
_atom_type_scat_source
C C 0.0181 0.0091 'International Tables Vol C Tables 4.2.6.8 and 6.1.1.4'
H H 0.0000 0.0000 'International Tables Vol C Tables 4.2.6.8 and 6.1.1.4'
Au Au -4.4197 7.2980 'International Tables Vol C Tables 4.2.6.8 and 6.1.1.4'
F F 0.0727 0.0534 'International Tables Vol C Tables 4.2.6.8 and 6.1.1.4'
N N 0.0311 0.0180 'International Tables Vol C Tables 4.2.6.8 and 6.1.1.4'
O O 0.0492 0.0322 'International Tables Vol C Tables 4.2.6.8 and 6.1.1.4'
P P 0.2955 0.4335 'International Tables Vol C Tables 4.2.6.8 and 6.1.1.4'
Sb Sb -0.0562 5.8946 'International Tables Vol C Tables 4.2.6.8 and 6.1.1.4'

loop_
_exptl_crystal_face_index_h
_exptl_crystal_face_index_k
_exptl_crystal_face_index_l
_exptl_crystal_face_perp_dist
3 1 -10 0.0469
2 -8 -3 0.0306
-2 -4 8 0.0590
-3 6 6 0.0545
0 7 -5 0.0535
7 1 2 0.0100
-5 0 -5 0.0309
-7 -2 0 0.0263
2 3 -9 0.0447
-8 1 2 0.0377

loop_
_geom_angle_atom_site_label_1
_geom_angle_atom_site_label_2
_geom_angle_atom_site_label_3
_geom_angle
_geom_angle_site_symmetry_1
_geom_angle_site_symmetry_3
_geom_angle_publ_flag
N2 Au1 Au1 91.85(14) . 3_566 ?
N2 Au1 P1 176.50(14) . 3_566 ?
P1 Au1 Au1 84.83(4) 3_566 3_566 ?
C2 C1 C4 108.0(6) . . ?
C2 C1 P1 104.4(5) . . ?
C3 C1 C2 111.7(6) . . ?
C3 C1 C4 110.7(7) . . ?
C3 C1 P1 113.3(5) . . ?
C4 C1 P1 108.4(5) . . ?
C1 C2 H2A 109.5 . . ?
C1 C2 H2B 109.5 . . ?
C1 C2 H2C 109.5 . . ?
H2A C2 H2B 109.5 . . ?
H2A C2 H2C 109.5 . . ?
H2B C2 H2C 109.5 . . ?
C1 C3 H3A 109.5 . . ?
C1 C3 H3B 109.5 . . ?
C1 C3 H3C 109.5 . . ?
H3A C3 H3B 109.5 . . ?
H3A C3 H3C 109.5 . . ?
H3B C3 H3C 109.5 . . ?
C1 C4 H4A 109.5 . . ?
C1 C4 H4B 109.5 . . ?
C1 C4 H4C 109.5 . . ?
H4A C4 H4B 109.5 . . ?
H4A C4 H4C 109.5 . . ?
H4B C4 H4C 109.5 . . ?
C6 C5 C8 107.8(7) . . ?
C6 C5 P1 113.1(5) . . ?
C7 C5 C6 111.8(8) . . ?
C7 C5 C8 109.7(7) . . ?
C7 C5 P1 108.8(5) . . ?
C8 C5 P1 105.4(5) . . ?
C5 C6 H6A 109.5 . . ?
C5 C6 H6B 109.5 . . ?
C5 C6 H6C 109.5 . . ?
H6A C6 H6B 109.5 . . ?
H6A C6 H6C 109.5 . . ?
H6B C6 H6C 109.5 . . ?
C5 C7 H7A 109.5 . . ?
C5 C7 H7B 109.5 . . ?
C5 C7 H7C 109.5 . . ?
H7A C7 H7B 109.5 . . ?
H7A C7 H7C 109.5 . . ?
H7B C7 H7C 109.5 . . ?
C5 C8 H8A 109.5 . . ?
C5 C8 H8B 109.5 . . ?
C5 C8 H8C 109.5 . . ?
H8A C8 H8B 109.5 . . ?
H8A C8 H8C 109.5 . . ?
H8B C8 H8C 109.5 . . ?
C14 C9 C10 118.6(6) . . ?
C14 C9 N2 118.0(5) . . ?
N2 C9 C10 123.3(6) . . ?
C9 C10 H10 119.7 . . ?
C11 C10 C9 120.6(6) . . ?
C11 C10 H10 119.7 . . ?
C10 C11 H11 120.3 . . ?
C10 C11 C12 119.4(6) . . ?
C12 C11 H11 120.3 . . ?
C13 C12 C11 120.9(6) . . ?
O1 C12 C11 116.2(6) . . ?
O1 C12 C13 122.9(6) . . ?
C12 C13 H13 120.8 . . ?
C14 C13 C12 118.4(6) . . ?
C14 C13 H13 120.8 . . ?
C9 C14 H14 119.2 . . ?
C13 C14 C9 121.7(6) . . ?
C13 C14 H14 119.2 . . ?
H15A C15 H15B 109.5 . . ?
H15A C15 H15C 109.5 . . ?
H15B C15 H15C 109.5 . . ?
O1 C15 H15A 109.5 . . ?
O1 C15 H15B 109.5 . . ?
O1 C15 H15C 109.5 . . ?
N2 N1 P1 121.8(4) . . ?
C9 N2 Au1 119.2(4) . . ?
N1 N2 Au1 124.7(4) . . ?
N1 N2 C9 116.0(5) . . ?
C12 O1 C15 117.3(5) . . ?
C1 P1 Au1 110.3(2) . 3_566 ?
C5 P1 Au1 112.4(2) . 3_566 ?
C5 P1 C1 117.8(3) . . ?
N1 P1 Au1 116.74(18) . 3_566 ?
N1 P1 C1 99.3(3) . . ?
N1 P1 C5 99.6(3) . . ?
F2 Sb1 F1 179.5(3) . . ?
F3 Sb1 F1 90.7(3) . . ?
F3 Sb1 F2 89.8(3) . . ?
F3 Sb1 F4 179.7(3) . . ?
F4 Sb1 F1 89.5(2) . . ?
F4 Sb1 F2 90.0(3) . . ?
F5 Sb1 F1 89.7(2) . . ?
F5 Sb1 F2 90.0(3) . . ?
F5 Sb1 F3 90.4(3) . . ?
F5 Sb1 F4 89.3(2) . . ?
F6 Sb1 F1 90.2(3) . . ?
F6 Sb1 F2 90.0(3) . . ?
F6 Sb1 F3 90.1(3) . . ?
F6 Sb1 F4 90.1(3) . . ?
F6 Sb1 F5 179.5(3) . . ?

loop_
_geom_bond_atom_site_label_1
_geom_bond_atom_site_label_2
_geom_bond_distance
_geom_bond_site_symmetry_2
_geom_bond_publ_flag
Au1 Au1 2.7782(5) 3_566 ?
Au1 N2 2.123(5) . ?
Au1 P1 2.2513(15) 3_566 ?
C1 C2 1.533(9) . ?
C1 C3 1.506(10) . ?
C1 C4 1.544(10) . ?
C1 P1 1.863(7) . ?
C2 H2A 0.9800 . ?
C2 H2B 0.9800 . ?
C2 H2C 0.9800 . ?
C3 H3A 0.9800 . ?
C3 H3B 0.9800 . ?
C3 H3C 0.9800 . ?
C4 H4A 0.9800 . ?
C4 H4B 0.9800 . ?
C4 H4C 0.9800 . ?
C5 C6 1.524(11) . ?
C5 C7 1.523(11) . ?
C5 C8 1.535(11) . ?
C5 P1 1.851(7) . ?
C6 H6A 0.9800 . ?
C6 H6B 0.9800 . ?
C6 H6C 0.9800 . ?
C7 H7A 0.9800 . ?
C7 H7B 0.9800 . ?
C7 H7C 0.9800 . ?
C8 H8A 0.9800 . ?
C8 H8B 0.9800 . ?
C8 H8C 0.9800 . ?
C9 C10 1.414(9) . ?
C9 C14 1.388(9) . ?
C9 N2 1.389(8) . ?
C10 H10 0.9500 . ?
C10 C11 1.364(9) . ?
C11 H11 0.9500 . ?
C11 C12 1.406(9) . ?
C12 C13 1.393(10) . ?
C12 O1 1.338(8) . ?
C13 H13 0.9500 . ?
C13 C14 1.383(9) . ?
C14 H14 0.9500 . ?
C15 H15A 0.9800 . ?
C15 H15B 0.9800 . ?
C15 H15C 0.9800 . ?
C15 O1 1.445(8) . ?
N1 N2 1.276(7) . ?
N1 P1 1.741(5) . ?
F1 Sb1 1.876(4) . ?
F2 Sb1 1.871(5) . ?
F3 Sb1 1.864(6) . ?
F4 Sb1 1.869(5) . ?
F5 Sb1 1.862(4) . ?
F6 Sb1 1.861(5) . ?

loop_
_geom_torsion_atom_site_label_1
_geom_torsion_atom_site_label_2
_geom_torsion_atom_site_label_3
_geom_torsion_atom_site_label_4
_geom_torsion
_geom_torsion_site_symmetry_1
_geom_torsion_site_symmetry_2
_geom_torsion_site_symmetry_3
_geom_torsion_site_symmetry_4
_geom_torsion_publ_flag
C2 C1 P1 Au1 58.4(5) . . . 3_566 ?
C2 C1 P1 C5 -170.8(4) . . . . ?
C2 C1 P1 N1 -64.7(5) . . . . ?
C3 C1 P1 Au1 -179.9(5) . . . 3_566 ?
C3 C1 P1 C5 -49.1(6) . . . . ?
C3 C1 P1 N1 57.0(6) . . . . ?
C4 C1 P1 Au1 -56.6(6) . . . 3_566 ?
C4 C1 P1 C5 74.2(6) . . . . ?
C4 C1 P1 N1 -179.7(5) . . . . ?
C6 C5 P1 Au1 -174.4(6) . . . 3_566 ?
C6 C5 P1 C1 55.8(7) . . . . ?
C6 C5 P1 N1 -50.2(7) . . . . ?
C7 C5 P1 Au1 60.7(7) . . . 3_566 ?
C7 C5 P1 C1 -69.1(8) . . . . ?
C7 C5 P1 N1 -175.0(7) . . . . ?
C8 C5 P1 Au1 -56.8(5) . . . 3_566 ?
C8 C5 P1 C1 173.4(4) . . . . ?
C8 C5 P1 N1 67.4(5) . . . . ?
C9 C10 C11 C12 2.2(9) . . . . ?
C10 C9 C14 C13 -4.6(10) . . . . ?
C10 C9 N2 Au1 177.2(4) . . . . ?
C10 C9 N2 N1 0.6(9) . . . . ?
C10 C11 C12 C13 -6.3(9) . . . . ?
C10 C11 C12 O1 174.6(5) . . . . ?
C11 C12 C13 C14 4.8(10) . . . . ?
C11 C12 O1 C15 -165.7(6) . . . . ?
C12 C13 C14 C9 0.7(10) . . . . ?
C13 C12 O1 C15 15.2(9) . . . . ?
C14 C9 C10 C11 3.1(9) . . . . ?
C14 C9 N2 Au1 1.3(8) . . . . ?
C14 C9 N2 N1 -175.4(6) . . . . ?
N2 C9 C10 C11 -172.8(6) . . . . ?
N2 C9 C14 C13 171.5(6) . . . . ?
N2 N1 P1 Au1 -1.5(6) . . . 3_566 ?
N2 N1 P1 C1 116.9(5) . . . . ?
N2 N1 P1 C5 -122.7(5) . . . . ?
O1 C12 C13 C14 -176.2(6) . . . . ?
P1 N1 N2 Au1 0.3(7) . . . . ?
P1 N1 N2 C9 176.7(4) . . . . ?

loop_
_exptl_oxdiff_crystal_face_indexfrac_h
_exptl_oxdiff_crystal_face_indexfrac_k
_exptl_oxdiff_crystal_face_indexfrac_l
_exptl_oxdiff_crystal_face_x
_exptl_oxdiff_crystal_face_y
_exptl_oxdiff_crystal_face_z
2.5989 0.8153 -9.5288 0.3499 -0.2155 -0.9117
1.9322 -7.7964 -2.5528 0.8240 -0.5039 0.2590
-1.7167 -4.1061 8.2182 0.0083 -0.0036 1.0000
-2.6707 6.4064 5.8854 -0.8457 0.5177 0.1292
0.3845 6.8406 -5.0335 -0.3992 0.2430 -0.8841
6.7872 1.3406 1.5575 0.4236 0.8891 0.1734
-5.1316 0.4304 -4.5474 -0.3631 -0.7610 -0.5377
-7.2813 -2.2879 0.3122 -0.4293 -0.9016 0.0533
2.1683 3.0669 -8.8548 0.1238 -0.0604 -0.9905
-7.9081 0.8375 1.9383 -0.7600 -0.6499 0.0089
